data_7211653
loop_
_publ_author_name
'Li, Cheng-Peng'
'Yu, Qian'
'Zhang, Zhi-Hui'
'Du, Miao'

_publ_section_title
;
 Multifarious ZnII and CdII coordination frameworks constructed by a
 versatile trans-1-(2-pyridyl)-2-(4-pyridyl)ethylene tecton and various
 benzenedicarboxyl ligands
;
_journal_issue 3
_journal_name_full CrystEngComm
_journal_page_first 834
_journal_paper_doi 10.1039/b912001g
_journal_volume 12
_journal_year 2010
_chemical_formula_sum 'C41 H42 Cd2 N4 O14'
_chemical_formula_weight 1039.59
_chemical_name_systematic
;
?
;
_space_group_IT_number 14
_symmetry_cell_setting monoclinic
_symmetry_space_group_name_Hall '-P 2ybc'
_symmetry_space_group_name_H-M 'P 1 21/c 1'
_atom_sites_solution_hydrogens geom
_atom_sites_solution_primary direct
_atom_sites_solution_secondary difmap
_audit_creation_method SHELXL-97
_cell_angle_alpha 90.00
_cell_angle_beta 111.517(2)
_cell_angle_gamma 90.00
_cell_formula_units_Z 4
_cell_length_a 14.9647(17)
_cell_length_b 18.433(2)
_cell_length_c 17.2557(19)
_cell_measurement_reflns_used 4586
_cell_measurement_temperature 296(2)
_cell_measurement_theta_max 21.73
_cell_measurement_theta_min 2.42
_cell_volume 4428.2(9)
_computing_cell_refinement 'Bruker APEX II'
_computing_data_collection 'Bruker APEX II'
_computing_data_reduction 'Bruker SAINT'
_computing_molecular_graphics 'Bruker SHELXTL'
_computing_publication_material 'Bruker SHELXTL'
_computing_structure_refinement 'SHELXL-97 (Sheldrick, 1997)'
_computing_structure_solution 'SHELXS-97 (Sheldrick, 1990)'
_diffrn_ambient_temperature 296(2)
_diffrn_measured_fraction_theta_full 0.999
_diffrn_measured_fraction_theta_max 0.999
_diffrn_measurement_device_type 'APEX II CCD area detector'
_diffrn_measurement_method 'phi and omega scans'
_diffrn_radiation_monochromator graphite
_diffrn_radiation_source 'fine-focus sealed tube'
_diffrn_radiation_type MoK\a
_diffrn_radiation_wavelength 0.71073
_diffrn_reflns_av_R_equivalents 0.0437
_diffrn_reflns_av_sigmaI/netI 0.0575
_diffrn_reflns_limit_h_max 17
_diffrn_reflns_limit_h_min -17
_diffrn_reflns_limit_k_max 21
_diffrn_reflns_limit_k_min -21
_diffrn_reflns_limit_l_max 15
_diffrn_reflns_limit_l_min -20
_diffrn_reflns_number 23792
_diffrn_reflns_theta_full 25.01
_diffrn_reflns_theta_max 25.01
_diffrn_reflns_theta_min 1.83
_exptl_absorpt_coefficient_mu 1.029
_exptl_absorpt_correction_T_max 1.000000
_exptl_absorpt_correction_T_min 0.787121
_exptl_absorpt_correction_type multi-scan
_exptl_absorpt_process_details SADABS
_exptl_crystal_colour YELLOW
_exptl_crystal_density_diffrn 1.555
_exptl_crystal_density_meas ?
_exptl_crystal_density_method 'not measured'
_exptl_crystal_description BLOCK
_exptl_crystal_F_000 2080
_exptl_crystal_size_max 0.24
_exptl_crystal_size_mid 0.22
_exptl_crystal_size_min 0.18
_refine_diff_density_max 0.770
_refine_diff_density_min -0.610
_refine_diff_density_rms 0.088
_refine_ls_extinction_method none
_refine_ls_goodness_of_fit_ref 1.008
_refine_ls_hydrogen_treatment constr
_refine_ls_matrix_type full
_refine_ls_number_parameters 559
_refine_ls_number_reflns 7808
_refine_ls_number_restraints 0
_refine_ls_restrained_S_all 1.008
_refine_ls_R_factor_all 0.0648
_refine_ls_R_factor_gt 0.0394
_refine_ls_shift/su_max 0.001
_refine_ls_shift/su_mean 0.000
_refine_ls_structure_factor_coef Fsqd
_refine_ls_weighting_details 'calc w=1/[\s^2^(Fo^2^)+(0.0615P)^2^+0.0000P] where P=(Fo^2^+2Fc^2^)/3'
_refine_ls_weighting_scheme calc
_refine_ls_wR_factor_gt 0.1003
_refine_ls_wR_factor_ref 0.1105
_reflns_number_gt 5471
_reflns_number_total 7803
_reflns_threshold_expression >2sigma(I)
_cod_data_source_file b912001g.txt
_cod_data_source_block 2
_cod_depositor_comments
;
The following automatic conversions were performed:

'_symmetry_cell_setting' value 'Monoclinic' changed to 'monoclinic'
according to /home/saulius/struct/CIF-dictionaries/cif_core.dic
dictionary named 'cif_core.dic' version 2.4.2 from
2011-04-26.

'_exptl_absorpt_correction_type' value 'MULTI-SCAN'
changed to 'multi-scan' according to
/home/saulius/struct/CIF-dictionaries/cif_core.dic dictionary named
'cif_core.dic' version 2.4.2 from 2011-04-26.

Automatic conversion script
Id: cif_fix_values 1891 2012-01-12 08:04:46Z andrius 

The following automatic conversions were performed:

'_exptl_crystal_density_meas' value 'NONE' was changed to '?' - the
value is perceived as not measured.

Automatic conversion script
Id: cif_fix_values 3008 2015-01-20 13:52:24Z robertas 
;
_cod_original_cell_volume 4428.3(9)
_cod_original_sg_symbol_H-M P2(1)/c
_cod_database_code 7211653

loop_
_symmetry_equiv_pos_as_xyz
'x, y, z'
'-x, y+1/2, -z+1/2'
'-x, -y, -z'
'x, -y-1/2, z-1/2'

loop_
_atom_site_label
_atom_site_type_symbol
_atom_site_fract_x
_atom_site_fract_y
_atom_site_fract_z
_atom_site_U_iso_or_equiv
_atom_site_adp_type
_atom_site_occupancy
_atom_site_symmetry_multiplicity
_atom_site_calc_flag
_atom_site_refinement_flags
_atom_site_disorder_assembly
_atom_site_disorder_group
Cd1 Cd 0.03938(2) 0.250877(18) 0.38962(2) 0.04057(12) Uani 1 1 d . . .
Cd2 Cd 0.48154(2) -0.017599(17) 0.82811(2) 0.03551(11) Uani 1 1 d . . .
O1 O 0.5227(2) -0.04546(17) 0.7051(2) 0.0501(8) Uani 1 1 d . . .
O2 O 0.4888(2) -0.13406(17) 0.7755(2) 0.0495(8) Uani 1 1 d . . .
O3 O 0.5099(2) -0.38884(16) 0.7018(2) 0.0451(8) Uani 1 1 d . . .
O4 O 0.5417(2) -0.41793(16) 0.59069(19) 0.0464(8) Uani 1 1 d . . .
O5 O 0.1606(2) 0.15564(17) 0.4299(2) 0.0511(8) Uani 1 1 d . . .
O6 O 0.0372(3) 0.14825(18) 0.3115(2) 0.0616(10) Uani 1 1 d . . .
O7 O -0.0372(3) -0.08417(19) 0.1671(2) 0.0667(11) Uani 1 1 d . . .
O8 O 0.0680(2) -0.17404(18) 0.1985(2) 0.0518(9) Uani 1 1 d . . .
O9 O 0.1601(3) 0.3081(2) 0.3512(3) 0.0678(11) Uani 1 1 d . . .
H9 H 0.1946 0.3457 0.3849 0.081 Uiso 1 1 calc R . .
O10 O 0.4416(3) -0.08439(18) 0.9227(2) 0.0630(10) Uani 1 1 d . . .
H10A H 0.4641 -0.0840 0.9756 0.094 Uiso 1 1 d R . .
H10B H 0.4069 -0.1204 0.8990 0.094 Uiso 1 1 d R . .
N1 N 0.3233(3) 0.0000(2) 0.7343(2) 0.0435(10) Uani 1 1 d . . .
N2 N -0.0888(3) 0.1972(2) 0.4227(3) 0.0481(10) Uani 1 1 d . . .
N3 N 0.6462(3) 0.00013(19) 0.9016(2) 0.0422(9) Uani 1 1 d . . .
N4 N 1.1178(2) 0.1931(2) 1.0163(2) 0.0395(9) Uani 1 1 d . . .
C1 C 0.1379(3) 0.0424(3) 0.6317(3) 0.0504(13) Uani 1 1 d . . .
C2 C 0.2178(3) 0.0674(3) 0.6182(3) 0.0477(12) Uani 1 1 d . . .
H2 H 0.2114 0.0995 0.5749 0.057 Uiso 1 1 calc R . .
C3 C 0.3072(3) 0.0439(3) 0.6697(3) 0.0502(13) Uani 1 1 d . . .
H3 H 0.3601 0.0600 0.6585 0.060 Uiso 1 1 calc R . .
C4 C 0.2456(4) -0.0255(3) 0.7453(4) 0.0688(17) Uani 1 1 d . . .
H4 H 0.2541 -0.0574 0.7892 0.083 Uiso 1 1 calc R . .
C5 C 0.1541(4) -0.0075(4) 0.6954(4) 0.0766(19) Uani 1 1 d . . .
H5 H 0.1023 -0.0288 0.7042 0.092 Uiso 1 1 calc R . .
C6 C 0.0399(3) 0.0665(3) 0.5825(3) 0.0586(15) Uani 1 1 d . . .
H6 H -0.0103 0.0404 0.5885 0.070 Uiso 1 1 calc R . .
C7 C 0.0170(3) 0.1214(3) 0.5308(3) 0.0481(12) Uani 1 1 d . . .
H7 H 0.0673 0.1484 0.5263 0.058 Uiso 1 1 calc R . .
C8 C -0.0808(3) 0.1446(3) 0.4792(3) 0.0457(12) Uani 1 1 d . . .
C9 C -0.1769(4) 0.2176(3) 0.3735(4) 0.0694(17) Uani 1 1 d . . .
H9A H -0.1827 0.2527 0.3332 0.083 Uiso 1 1 calc R . .
C10 C -0.2597(4) 0.1896(4) 0.3790(4) 0.088(2) Uani 1 1 d . . .
H10 H -0.3197 0.2065 0.3444 0.105 Uiso 1 1 calc R . .
C11 C -0.2519(4) 0.1364(4) 0.4363(4) 0.081(2) Uani 1 1 d . . .
H11 H -0.3066 0.1156 0.4405 0.097 Uiso 1 1 calc R . .
C12 C -0.1620(4) 0.1140(3) 0.4877(4) 0.0666(16) Uani 1 1 d . . .
H12 H -0.1553 0.0788 0.5280 0.080 Uiso 1 1 calc R . .
C13 C 0.8360(3) 0.0463(3) 0.9866(3) 0.0445(11) Uani 1 1 d . . .
C14 C 0.7854(3) 0.0657(3) 0.9039(3) 0.0505(13) Uani 1 1 d . . .
H14 H 0.8140 0.0948 0.8755 0.061 Uiso 1 1 calc R . .
C15 C 0.6922(4) 0.0413(3) 0.8643(3) 0.0535(13) Uani 1 1 d . . .
H15 H 0.6598 0.0542 0.8089 0.064 Uiso 1 1 calc R . .
C16 C 0.6946(3) -0.0180(3) 0.9804(3) 0.0473(12) Uani 1 1 d . . .
H16 H 0.6638 -0.0464 1.0076 0.057 Uiso 1 1 calc R . .
C17 C 0.7873(3) 0.0029(3) 1.0238(3) 0.0499(13) Uani 1 1 d . . .
H17 H 0.8180 -0.0120 1.0787 0.060 Uiso 1 1 calc R . .
C18 C 0.9348(3) 0.0695(3) 1.0326(3) 0.0501(13) Uani 1 1 d . . .
H18 H 0.9674 0.0464 1.0830 0.060 Uiso 1 1 calc R . .
C19 C 0.9826(3) 0.1202(3) 1.0092(3) 0.0465(12) Uani 1 1 d . . .
H19 H 0.9496 0.1439 0.9593 0.056 Uiso 1 1 calc R . .
C20 C 1.0816(3) 0.1428(3) 1.0540(3) 0.0426(11) Uani 1 1 d . . .
C21 C 1.2096(3) 0.2129(3) 1.0533(3) 0.0504(12) Uani 1 1 d . . .
H21 H 1.2341 0.2474 1.0270 0.060 Uiso 1 1 calc R . .
C22 C 1.2707(3) 0.1847(3) 1.1291(3) 0.0559(14) Uani 1 1 d . . .
H22 H 1.3346 0.1992 1.1526 0.067 Uiso 1 1 calc R . .
C23 C 1.2335(3) 0.1350(3) 1.1680(3) 0.0607(15) Uani 1 1 d . . .
H23 H 1.2715 0.1162 1.2196 0.073 Uiso 1 1 calc R . .
C24 C 1.1398(3) 0.1132(3) 1.1303(3) 0.0597(15) Uani 1 1 d . . .
H24 H 1.1149 0.0784 1.1557 0.072 Uiso 1 1 calc R . .
C25 C 0.5127(3) -0.1123(2) 0.7173(3) 0.0379(11) Uani 1 1 d . . .
C26 C 0.5335(3) -0.1670(2) 0.6621(3) 0.0357(10) Uani 1 1 d . . .
C27 C 0.5669(4) -0.1474(3) 0.5998(3) 0.0479(12) Uani 1 1 d . . .
H27 H 0.5746 -0.0985 0.5906 0.057 Uiso 1 1 calc R . .
C28 C 0.5888(4) -0.1982(3) 0.5514(3) 0.0609(15) Uani 1 1 d . . .
H28 H 0.6124 -0.1836 0.5110 0.073 Uiso 1 1 calc R . .
C29 C 0.5759(4) -0.2710(3) 0.5627(3) 0.0536(13) Uani 1 1 d . . .
H29 H 0.5898 -0.3054 0.5294 0.064 Uiso 1 1 calc R . .
C30 C 0.5420(3) -0.2929(2) 0.6243(3) 0.0381(10) Uani 1 1 d . . .
C31 C 0.5216(3) -0.2405(2) 0.6735(3) 0.0349(10) Uani 1 1 d . . .
H31 H 0.4995 -0.2550 0.7150 0.042 Uiso 1 1 calc R . .
C32 C 0.5301(3) -0.3712(2) 0.6397(3) 0.0389(11) Uani 1 1 d . . .
C33 C 0.1148(3) 0.1233(3) 0.3642(3) 0.0446(12) Uani 1 1 d . . .
C34 C 0.1484(3) 0.0510(2) 0.3464(3) 0.0386(10) Uani 1 1 d . . .
C35 C 0.0871(3) 0.0064(2) 0.2846(3) 0.0373(10) Uani 1 1 d . . .
H35 H 0.0258 0.0229 0.2529 0.045 Uiso 1 1 calc R . .
C36 C 0.1153(3) -0.0622(2) 0.2693(3) 0.0372(10) Uani 1 1 d . . .
C37 C 0.2086(3) -0.0851(3) 0.3143(3) 0.0480(12) Uani 1 1 d . . .
H37 H 0.2293 -0.1303 0.3039 0.058 Uiso 1 1 calc R . .
C38 C 0.2707(3) -0.0400(3) 0.3749(3) 0.0515(13) Uani 1 1 d . . .
H38 H 0.3336 -0.0549 0.4037 0.062 Uiso 1 1 calc R . .
C39 C 0.2406(3) 0.0261(3) 0.3928(3) 0.0448(12) Uani 1 1 d . . .
H39 H 0.2816 0.0543 0.4358 0.054 Uiso 1 1 calc R . .
C40 C 0.0425(3) -0.1096(3) 0.2072(3) 0.0451(12) Uani 1 1 d . . .
C41 C 0.1831(6) 0.2899(5) 0.2829(5) 0.110(3) Uani 1 1 d . . .
H41A H 0.2091 0.2417 0.2898 0.165 Uiso 1 1 calc R . .
H41B H 0.2299 0.3235 0.2782 0.165 Uiso 1 1 calc R . .
H41C H 0.1263 0.2920 0.2333 0.165 Uiso 1 1 calc R . .
O11 O 0.4669(6) 0.6543(3) 0.8403(4) 0.188(4) Uani 1 1 d . . .
H11A H 0.5254 0.6654 0.8513 0.283 Uiso 1 1 d R . .
H11B H 0.4268 0.6890 0.8291 0.283 Uiso 1 1 d R . .
O12 O 0.5313(3) 0.9682(2) 0.4414(2) 0.0776(12) Uani 1 1 d . . .
H12A H 0.5149 0.9863 0.3929 0.116 Uiso 1 1 d R . .
H12B H 0.5790 0.9395 0.4566 0.116 Uiso 1 1 d R . .
O13 O 0.3707(5) 0.7810(4) 0.8505(5) 0.141(3) Uani 0.815(8) 1 d P A 1
O13' O 0.306(3) 0.7708(16) 0.918(2) 0.141(3) Uani 0.185(8) 1 d P A 2
O14 O 0.1910(19) 0.7842(15) 0.8202(16) 0.244(7) Uani 0.421(11) 1 d P B 1
O14' O 0.1463(13) 0.8088(10) 0.8576(11) 0.244(7) Uani 0.579(11) 1 d P B 2

loop_
_atom_site_aniso_label
_atom_site_aniso_U_11
_atom_site_aniso_U_22
_atom_site_aniso_U_33
_atom_site_aniso_U_23
_atom_site_aniso_U_13
_atom_site_aniso_U_12
Cd1 0.0396(2) 0.0328(2) 0.0439(2) -0.00053(14) 0.00893(16) 0.00141(14)
Cd2 0.04070(19) 0.02704(18) 0.0365(2) 0.00030(14) 0.01149(14) 0.00159(14)
O1 0.074(2) 0.0278(18) 0.053(2) -0.0026(15) 0.0286(18) 0.0014(16)
O2 0.070(2) 0.0364(19) 0.052(2) -0.0032(15) 0.0336(18) -0.0011(16)
O3 0.067(2) 0.0284(18) 0.0420(19) 0.0025(14) 0.0221(17) -0.0053(14)
O4 0.068(2) 0.0283(18) 0.047(2) -0.0038(14) 0.0252(17) 0.0028(15)
O5 0.063(2) 0.0376(19) 0.051(2) -0.0097(16) 0.0189(17) -0.0049(16)
O6 0.070(2) 0.040(2) 0.063(2) -0.0069(17) 0.011(2) 0.0090(18)
O7 0.058(2) 0.043(2) 0.075(3) -0.0036(19) -0.004(2) 0.0012(18)
O8 0.051(2) 0.039(2) 0.061(2) -0.0127(16) 0.0152(17) -0.0059(16)
O9 0.068(2) 0.065(3) 0.080(3) 0.008(2) 0.038(2) 0.0003(19)
O10 0.097(3) 0.045(2) 0.047(2) 0.0006(16) 0.027(2) -0.0131(19)
N1 0.045(2) 0.044(2) 0.042(2) 0.0066(18) 0.0169(19) 0.0062(18)
N2 0.033(2) 0.045(2) 0.057(3) 0.010(2) 0.0046(19) -0.0015(17)
N3 0.042(2) 0.035(2) 0.048(3) 0.0022(17) 0.0152(19) 0.0002(17)
N4 0.034(2) 0.038(2) 0.039(2) 0.0043(17) 0.0048(17) 0.0030(16)
C1 0.038(3) 0.059(3) 0.052(3) 0.016(3) 0.014(2) 0.006(2)
C2 0.042(3) 0.054(3) 0.048(3) 0.018(2) 0.017(2) 0.007(2)
C3 0.043(3) 0.065(3) 0.048(3) 0.016(3) 0.022(2) 0.006(2)
C4 0.057(3) 0.080(4) 0.071(4) 0.040(3) 0.026(3) 0.013(3)
C5 0.049(3) 0.098(5) 0.082(5) 0.047(4) 0.023(3) 0.009(3)
C6 0.039(3) 0.074(4) 0.063(4) 0.021(3) 0.019(3) 0.000(3)
C7 0.037(3) 0.049(3) 0.057(3) 0.009(2) 0.016(2) 0.000(2)
C8 0.039(3) 0.046(3) 0.053(3) 0.004(2) 0.017(2) -0.004(2)
C9 0.050(3) 0.066(4) 0.077(4) 0.027(3) 0.005(3) -0.001(3)
C10 0.028(3) 0.109(6) 0.109(5) 0.051(5) 0.006(3) 0.005(3)
C11 0.038(3) 0.095(5) 0.107(5) 0.020(4) 0.023(3) -0.002(3)
C12 0.046(3) 0.080(4) 0.071(4) 0.026(3) 0.018(3) 0.005(3)
C13 0.042(3) 0.041(3) 0.048(3) 0.006(2) 0.014(2) -0.004(2)
C14 0.043(3) 0.058(3) 0.049(3) 0.013(2) 0.015(2) -0.010(2)
C15 0.053(3) 0.056(3) 0.050(3) 0.004(3) 0.018(3) -0.005(3)
C16 0.046(3) 0.047(3) 0.044(3) 0.012(2) 0.012(2) -0.005(2)
C17 0.045(3) 0.056(3) 0.045(3) 0.015(2) 0.012(2) -0.002(2)
C18 0.046(3) 0.055(3) 0.044(3) 0.008(2) 0.009(2) -0.002(2)
C19 0.043(3) 0.050(3) 0.042(3) 0.012(2) 0.011(2) -0.001(2)
C20 0.034(2) 0.049(3) 0.041(3) 0.004(2) 0.008(2) 0.002(2)
C21 0.042(3) 0.047(3) 0.057(3) 0.008(3) 0.012(2) -0.005(2)
C22 0.036(3) 0.059(3) 0.058(3) 0.011(3) 0.000(2) 0.002(2)
C23 0.044(3) 0.076(4) 0.046(3) 0.013(3) -0.003(2) -0.001(3)
C24 0.049(3) 0.070(4) 0.056(3) 0.019(3) 0.014(3) -0.008(3)
C25 0.032(2) 0.033(3) 0.042(3) -0.009(2) 0.006(2) -0.0010(19)
C26 0.037(2) 0.027(2) 0.043(3) -0.0030(19) 0.015(2) -0.0021(18)
C27 0.069(3) 0.032(3) 0.054(3) 0.000(2) 0.035(3) -0.007(2)
C28 0.091(4) 0.045(3) 0.068(4) 0.007(3) 0.055(3) -0.002(3)
C29 0.076(4) 0.038(3) 0.060(3) -0.002(2) 0.041(3) 0.003(2)
C30 0.046(3) 0.029(2) 0.037(3) -0.0016(19) 0.013(2) -0.004(2)
C31 0.035(2) 0.035(2) 0.033(2) 0.0006(19) 0.011(2) -0.0037(19)
C32 0.041(3) 0.031(3) 0.041(3) 0.000(2) 0.012(2) 0.0010(19)
C33 0.051(3) 0.036(3) 0.051(3) 0.001(2) 0.023(3) -0.004(2)
C34 0.044(3) 0.032(2) 0.045(3) -0.002(2) 0.023(2) -0.007(2)
C35 0.041(2) 0.036(3) 0.038(3) 0.005(2) 0.018(2) -0.002(2)
C36 0.043(3) 0.031(2) 0.042(3) -0.001(2) 0.020(2) -0.002(2)
C37 0.045(3) 0.040(3) 0.056(3) -0.008(2) 0.015(2) 0.002(2)
C38 0.043(3) 0.049(3) 0.060(3) -0.008(3) 0.016(3) 0.001(2)
C39 0.044(3) 0.042(3) 0.047(3) -0.008(2) 0.015(2) -0.012(2)
C40 0.046(3) 0.038(3) 0.050(3) -0.001(2) 0.015(2) -0.002(2)
C41 0.111(6) 0.144(8) 0.090(6) 0.015(5) 0.055(5) 0.006(5)
O11 0.394(12) 0.104(5) 0.123(5) 0.008(4) 0.161(7) 0.028(6)
O12 0.085(3) 0.084(3) 0.065(3) 0.025(2) 0.030(2) 0.025(2)
O13 0.139(6) 0.081(5) 0.158(7) 0.018(4) 0.001(5) -0.035(4)
O13' 0.139(6) 0.081(5) 0.158(7) 0.018(4) 0.001(5) -0.035(4)
O14 0.252(15) 0.286(16) 0.224(15) -0.153(12) 0.122(11) -0.049(12)
O14' 0.252(15) 0.286(16) 0.224(15) -0.153(12) 0.122(11) -0.049(12)

loop_
_atom_type_symbol
_atom_type_description
_atom_type_scat_dispersion_real
_atom_type_scat_dispersion_imag
_atom_type_scat_source
C C 0.0033 0.0016 'International Tables Vol C Tables 4.2.6.8 and 6.1.1.4'
H H 0.0000 0.0000 'International Tables Vol C Tables 4.2.6.8 and 6.1.1.4'
N N 0.0061 0.0033 'International Tables Vol C Tables 4.2.6.8 and 6.1.1.4'
O O 0.0106 0.0060 'International Tables Vol C Tables 4.2.6.8 and 6.1.1.4'
Cd Cd -0.8075 1.2024 'International Tables Vol C Tables 4.2.6.8 and 6.1.1.4'

loop_
_geom_angle_atom_site_label_1
_geom_angle_atom_site_label_2
_geom_angle_atom_site_label_3
_geom_angle
_geom_angle_site_symmetry_1
_geom_angle_site_symmetry_3
O8 Cd1 N4 110.81(13) 2 4_465
O8 Cd1 O6 104.84(13) 2 .
N4 Cd1 O6 144.03(13) 4_465 .
O8 Cd1 O9 88.09(12) 2 .
N4 Cd1 O9 83.79(14) 4_465 .
O6 Cd1 O9 92.86(14) . .
O8 Cd1 N2 88.80(12) 2 .
N4 Cd1 N2 97.58(13) 4_465 .
O6 Cd1 N2 87.67(14) . .
O9 Cd1 N2 176.87(12) . .
O8 Cd1 O5 155.93(12) 2 .
N4 Cd1 O5 89.15(12) 4_465 .
O6 Cd1 O5 55.07(11) . .
O9 Cd1 O5 80.61(12) . .
N2 Cd1 O5 102.19(12) . .
O8 Cd1 C33 131.56(14) 2 .
N4 Cd1 C33 116.29(14) 4_465 .
O6 Cd1 C33 27.86(13) . .
O9 Cd1 C33 86.30(13) . .
N2 Cd1 C33 95.57(14) . .
O5 Cd1 C33 27.21(12) . .
O10 Cd2 N3 100.78(13) . .
O10 Cd2 O2 81.10(12) . .
N3 Cd2 O2 98.52(12) . .
O10 Cd2 N1 96.00(13) . .
N3 Cd2 N1 161.29(13) . .
O2 Cd2 N1 92.16(13) . .
O10 Cd2 O4 82.23(11) . 2_656
N3 Cd2 O4 85.80(12) . 2_656
O2 Cd2 O4 163.28(11) . 2_656
N1 Cd2 O4 88.35(12) . 2_656
O10 Cd2 O3 136.07(12) . 2_656
N3 Cd2 O3 81.53(12) . 2_656
O2 Cd2 O3 142.48(11) . 2_656
N1 Cd2 O3 80.66(12) . 2_656
O4 Cd2 O3 54.01(10) 2_656 2_656
O10 Cd2 O1 135.41(12) . .
N3 Cd2 O1 87.14(12) . .
O2 Cd2 O1 54.32(11) . .
N1 Cd2 O1 86.69(12) . .
O4 Cd2 O1 142.35(11) 2_656 .
O3 Cd2 O1 88.37(11) 2_656 .
O10 Cd2 C25 107.99(14) . .
N3 Cd2 C25 92.98(13) . .
O2 Cd2 C25 26.89(12) . .
N1 Cd2 C25 89.63(13) . .
O4 Cd2 C25 169.75(13) 2_656 .
O3 Cd2 C25 115.74(13) 2_656 .
O1 Cd2 C25 27.43(12) . .
C25 O1 Cd2 88.7(3) . .
C25 O2 Cd2 94.8(3) . .
C32 O3 Cd2 91.3(3) . 2_646
C32 O4 Cd2 92.6(3) . 2_646
C33 O5 Cd1 89.0(3) . .
C33 O6 Cd1 93.7(3) . .
C40 O8 Cd1 119.0(3) . 2_545
C41 O9 Cd1 125.4(4) . .
C41 O9 H9 117.3 . .
Cd1 O9 H9 117.3 . .
Cd2 O10 H10A 131.0 . .
Cd2 O10 H10B 110.5 . .
H10A O10 H10B 117.1 . .
C3 N1 C4 115.9(4) . .
C3 N1 Cd2 119.3(3) . .
C4 N1 Cd2 124.4(3) . .
C9 N2 C8 117.9(4) . .
C9 N2 Cd1 114.9(3) . .
C8 N2 Cd1 126.9(3) . .
C16 N3 C15 116.9(4) . .
C16 N3 Cd2 126.1(3) . .
C15 N3 Cd2 116.3(3) . .
C21 N4 C20 118.7(4) . .
C21 N4 Cd1 114.0(3) . 4_666
C20 N4 Cd1 127.3(3) . 4_666
C2 C1 C5 116.5(4) . .
C2 C1 C6 123.1(4) . .
C5 C1 C6 120.5(5) . .
C3 C2 C1 118.9(4) . .
C3 C2 H2 120.6 . .
C1 C2 H2 120.6 . .
N1 C3 C2 124.7(4) . .
N1 C3 H3 117.7 . .
C2 C3 H3 117.7 . .
N1 C4 C5 123.4(5) . .
N1 C4 H4 118.3 . .
C5 C4 H4 118.3 . .
C4 C5 C1 120.4(5) . .
C4 C5 H5 119.8 . .
C1 C5 H5 119.8 . .
C7 C6 C1 125.8(5) . .
C7 C6 H6 117.1 . .
C1 C6 H6 117.1 . .
C6 C7 C8 126.2(5) . .
C6 C7 H7 116.9 . .
C8 C7 H7 116.9 . .
N2 C8 C12 121.1(4) . .
N2 C8 C7 116.8(4) . .
C12 C8 C7 122.1(5) . .
N2 C9 C10 123.7(5) . .
N2 C9 H9A 118.2 . .
C10 C9 H9A 118.2 . .
C11 C10 C9 118.5(5) . .
C11 C10 H10 120.7 . .
C9 C10 H10 120.7 . .
C10 C11 C12 119.1(5) . .
C10 C11 H11 120.5 . .
C12 C11 H11 120.5 . .
C11 C12 C8 119.7(5) . .
C11 C12 H12 120.2 . .
C8 C12 H12 120.2 . .
C17 C13 C14 116.1(4) . .
C17 C13 C18 121.0(4) . .
C14 C13 C18 122.9(4) . .
C15 C14 C13 119.5(4) . .
C15 C14 H14 120.2 . .
C13 C14 H14 120.2 . .
N3 C15 C14 123.4(5) . .
N3 C15 H15 118.3 . .
C14 C15 H15 118.3 . .
N3 C16 C17 123.5(4) . .
N3 C16 H16 118.2 . .
C17 C16 H16 118.2 . .
C16 C17 C13 120.5(5) . .
C16 C17 H17 119.7 . .
C13 C17 H17 119.7 . .
C19 C18 C13 126.3(5) . .
C19 C18 H18 116.9 . .
C13 C18 H18 116.9 . .
C18 C19 C20 126.6(4) . .
C18 C19 H19 116.7 . .
C20 C19 H19 116.7 . .
N4 C20 C24 119.9(4) . .
N4 C20 C19 116.6(4) . .
C24 C20 C19 123.4(4) . .
N4 C21 C22 123.5(5) . .
N4 C21 H21 118.3 . .
C22 C21 H21 118.3 . .
C23 C22 C21 117.8(5) . .
C23 C22 H22 121.1 . .
C21 C22 H22 121.1 . .
C22 C23 C24 119.5(5) . .
C22 C23 H23 120.3 . .
C24 C23 H23 120.3 . .
C23 C24 C20 120.6(5) . .
C23 C24 H24 119.7 . .
C20 C24 H24 119.7 . .
O2 C25 O1 122.2(4) . .
O2 C25 C26 118.9(4) . .
O1 C25 C26 118.9(4) . .
O2 C25 Cd2 58.3(2) . .
O1 C25 Cd2 63.9(2) . .
C26 C25 Cd2 176.0(3) . .
C27 C26 C31 117.8(4) . .
C27 C26 C25 122.3(4) . .
C31 C26 C25 119.9(4) . .
C28 C27 C26 121.8(4) . .
C28 C27 H27 119.1 . .
C26 C27 H27 119.1 . .
C27 C28 C29 120.0(5) . .
C27 C28 H28 120.0 . .
C29 C28 H28 120.0 . .
C28 C29 C30 119.9(5) . .
C28 C29 H29 120.1 . .
C30 C29 H29 120.1 . .
C31 C30 C29 119.1(4) . .
C31 C30 C32 119.8(4) . .
C29 C30 C32 121.1(4) . .
C26 C31 C30 121.4(4) . .
C26 C31 H31 119.3 . .
C30 C31 H31 119.3 . .
O3 C32 O4 121.9(4) . .
O3 C32 C30 118.9(4) . .
O4 C32 C30 119.1(4) . .
O5 C33 O6 122.3(4) . .
O5 C33 C34 120.1(4) . .
O6 C33 C34 117.6(4) . .
O5 C33 Cd1 63.8(3) . .
O6 C33 Cd1 58.4(2) . .
C34 C33 Cd1 175.4(3) . .
C35 C34 C39 118.8(4) . .
C35 C34 C33 120.5(4) . .
C39 C34 C33 120.7(4) . .
C36 C35 C34 121.5(4) . .
C36 C35 H35 119.3 . .
C34 C35 H35 119.3 . .
C35 C36 C37 118.9(4) . .
C35 C36 C40 118.4(4) . .
C37 C36 C40 122.7(4) . .
C38 C37 C36 119.7(4) . .
C38 C37 H37 120.1 . .
C36 C37 H37 120.1 . .
C39 C38 C37 121.0(4) . .
C39 C38 H38 119.5 . .
C37 C38 H38 119.5 . .
C38 C39 C34 119.9(4) . .
C38 C39 H39 120.0 . .
C34 C39 H39 120.0 . .
O7 C40 O8 124.0(4) . .
O7 C40 C36 118.7(4) . .
O8 C40 C36 117.2(4) . .
O9 C41 H41A 109.5 . .
O9 C41 H41B 109.5 . .
H41A C41 H41B 109.5 . .
O9 C41 H41C 109.5 . .
H41A C41 H41C 109.5 . .
H41B C41 H41C 109.5 . .
H11A O11 H11B 117.0 . .
H12A O12 H12B 117.1 . .

loop_
_geom_bond_atom_site_label_1
_geom_bond_atom_site_label_2
_geom_bond_distance
_geom_bond_site_symmetry_2
Cd1 O8 2.240(3) 2
Cd1 N4 2.311(4) 4_465
Cd1 O6 2.316(3) .
Cd1 O9 2.386(4) .
Cd1 N2 2.406(4) .
Cd1 O5 2.436(3) .
Cd1 C33 2.713(5) .
Cd2 O10 2.292(3) .
Cd2 N3 2.344(4) .
Cd2 O2 2.349(3) .
Cd2 N1 2.350(4) .
Cd2 O4 2.412(3) 2_656
Cd2 O3 2.442(3) 2_656
Cd2 O1 2.471(3) .
Cd2 C25 2.751(4) .
O1 C25 1.268(5) .
O2 C25 1.249(5) .
O3 C32 1.258(5) .
O3 Cd2 2.442(3) 2_646
O4 C32 1.263(5) .
O4 Cd2 2.412(3) 2_646
O5 C33 1.241(5) .
O6 C33 1.271(6) .
O7 C40 1.230(6) .
O8 C40 1.274(5) .
O8 Cd1 2.240(3) 2_545
O9 C41 1.386(8) .
O9 H9 0.9300 .
O10 H10A 0.8500 .
O10 H10B 0.8500 .
N1 C3 1.325(6) .
N1 C4 1.331(6) .
N2 C9 1.334(6) .
N2 C8 1.349(6) .
N3 C16 1.328(6) .
N3 C15 1.336(6) .
N4 C21 1.336(6) .
N4 C20 1.355(6) .
N4 Cd1 2.311(4) 4_666
C1 C2 1.379(6) .
C1 C5 1.385(7) .
C1 C6 1.468(6) .
C2 C3 1.377(6) .
C2 H2 0.9300 .
C3 H3 0.9300 .
C4 C5 1.365(7) .
C4 H4 0.9300 .
C5 H5 0.9300 .
C6 C7 1.310(7) .
C6 H6 0.9300 .
C7 C8 1.469(6) .
C7 H7 0.9300 .
C8 C12 1.395(7) .
C9 C10 1.378(8) .
C9 H9A 0.9300 .
C10 C11 1.367(8) .
C10 H10 0.9300 .
C11 C12 1.376(7) .
C11 H11 0.9300 .
C12 H12 0.9300 .
C13 C17 1.388(6) .
C13 C14 1.395(6) .
C13 C18 1.462(6) .
C14 C15 1.384(6) .
C14 H14 0.9300 .
C15 H15 0.9300 .
C16 C17 1.369(7) .
C16 H16 0.9300 .
C17 H17 0.9300 .
C18 C19 1.327(6) .
C18 H18 0.9300 .
C19 C20 1.458(6) .
C19 H19 0.9300 .
C20 C24 1.395(6) .
C21 C22 1.393(7) .
C21 H21 0.9300 .
C22 C23 1.368(7) .
C22 H22 0.9300 .
C23 C24 1.372(7) .
C23 H23 0.9300 .
C24 H24 0.9300 .
C25 C26 1.498(6) .
C26 C27 1.388(6) .
C26 C31 1.390(6) .
C27 C28 1.372(7) .
C27 H27 0.9300 .
C28 C29 1.380(7) .
C28 H28 0.9300 .
C29 C30 1.395(7) .
C29 H29 0.9300 .
C30 C31 1.392(6) .
C30 C32 1.490(6) .
C31 H31 0.9300 .
C33 C34 1.496(6) .
C34 C35 1.391(6) .
C34 C39 1.394(6) .
C35 C36 1.389(6) .
C35 H35 0.9300 .
C36 C37 1.391(6) .
C36 C40 1.498(6) .
C37 C38 1.390(6) .
C37 H37 0.9300 .
C38 C39 1.375(7) .
C38 H38 0.9300 .
C39 H39 0.9300 .
C41 H41A 0.9600 .
C41 H41B 0.9600 .
C41 H41C 0.9600 .
O11 H11A 0.8502 .
O11 H11B 0.8500 .
O12 H12A 0.8499 .
O12 H12B 0.8499 .

loop_
_geom_torsion_atom_site_label_1
_geom_torsion_atom_site_label_2
_geom_torsion_atom_site_label_3
_geom_torsion_atom_site_label_4
_geom_torsion
_geom_torsion_site_symmetry_1
O10 Cd2 O1 C25 -0.4(3) .
N3 Cd2 O1 C25 102.1(3) .
O2 Cd2 O1 C25 -0.5(2) .
N1 Cd2 O1 C25 -95.6(3) .
O4 Cd2 O1 C25 -178.6(2) 2_656
O3 Cd2 O1 C25 -176.3(2) 2_656
O10 Cd2 O2 C25 -179.3(3) .
N3 Cd2 O2 C25 -79.7(3) .
N1 Cd2 O2 C25 84.9(3) .
O4 Cd2 O2 C25 176.4(3) 2_656
O3 Cd2 O2 C25 7.5(4) 2_656
O1 Cd2 O2 C25 0.5(2) .
O8 Cd1 O5 C33 -37.2(4) 2
N4 Cd1 O5 C33 175.9(3) 4_465
O6 Cd1 O5 C33 -0.1(3) .
O9 Cd1 O5 C33 -100.3(3) .
N2 Cd1 O5 C33 78.3(3) .
O8 Cd1 O6 C33 165.3(3) 2
N4 Cd1 O6 C33 -6.8(4) 4_465
O9 Cd1 O6 C33 76.5(3) .
N2 Cd1 O6 C33 -106.5(3) .
O5 Cd1 O6 C33 0.1(3) .
O8 Cd1 O9 C41 -85.2(5) 2
N4 Cd1 O9 C41 163.7(5) 4_465
O6 Cd1 O9 C41 19.6(5) .
O5 Cd1 O9 C41 73.5(5) .
C33 Cd1 O9 C41 46.7(5) .
O10 Cd2 N1 C3 173.1(4) .
N3 Cd2 N1 C3 19.4(7) .
O2 Cd2 N1 C3 -105.6(4) .
O4 Cd2 N1 C3 91.1(4) 2_656
O3 Cd2 N1 C3 37.3(4) 2_656
O1 Cd2 N1 C3 -51.5(4) .
C25 Cd2 N1 C3 -78.8(4) .
O10 Cd2 N1 C4 0.1(5) .
N3 Cd2 N1 C4 -153.6(5) .
O2 Cd2 N1 C4 81.4(4) .
O4 Cd2 N1 C4 -81.9(4) 2_656
O3 Cd2 N1 C4 -135.7(4) 2_656
O1 Cd2 N1 C4 135.4(4) .
C25 Cd2 N1 C4 108.1(4) .
O8 Cd1 N2 C9 10.0(4) 2
N4 Cd1 N2 C9 120.9(4) 4_465
O6 Cd1 N2 C9 -94.9(4) .
O5 Cd1 N2 C9 -148.4(4) .
C33 Cd1 N2 C9 -121.6(4) .
O8 Cd1 N2 C8 -176.9(4) 2
N4 Cd1 N2 C8 -66.1(4) 4_465
O6 Cd1 N2 C8 78.2(4) .
O5 Cd1 N2 C8 24.7(4) .
C33 Cd1 N2 C8 51.4(4) .
O10 Cd2 N3 C16 -7.1(4) .
O2 Cd2 N3 C16 -89.6(4) .
N1 Cd2 N3 C16 146.3(4) .
O4 Cd2 N3 C16 74.2(4) 2_656
O3 Cd2 N3 C16 128.4(4) 2_656
O1 Cd2 N3 C16 -142.8(4) .
C25 Cd2 N3 C16 -116.0(4) .
O10 Cd2 N3 C15 -177.0(3) .
O2 Cd2 N3 C15 100.5(4) .
N1 Cd2 N3 C15 -23.6(6) .
O4 Cd2 N3 C15 -95.7(4) 2_656
O3 Cd2 N3 C15 -41.5(3) 2_656
O1 Cd2 N3 C15 47.3(4) .
C25 Cd2 N3 C15 74.1(4) .
C5 C1 C2 C3 -2.5(8) .
C6 C1 C2 C3 177.4(5) .
C4 N1 C3 C2 4.1(8) .
Cd2 N1 C3 C2 -169.5(4) .
C1 C2 C3 N1 -2.2(8) .
C3 N1 C4 C5 -1.5(9) .
Cd2 N1 C4 C5 171.8(5) .
N1 C4 C5 C1 -3.1(11) .
C6 C1 C5 C4 -174.9(6) .
C2 C1 C6 C7 -11.9(9) .
C5 C1 C6 C7 167.9(6) .
C1 C6 C7 C8 177.9(5) .
C9 N2 C8 C12 -2.0(8) .
Cd1 N2 C8 C12 -174.9(4) .
C9 N2 C8 C7 178.1(5) .
Cd1 N2 C8 C7 5.2(7) .
C6 C7 C8 N2 -172.3(5) .
C6 C7 C8 C12 7.8(9) .
C8 N2 C9 C10 2.1(9) .
Cd1 N2 C9 C10 175.8(6) .
N2 C9 C10 C11 -1.9(11) .
C9 C10 C11 C12 1.6(11) .
C10 C11 C12 C8 -1.6(10) .
N2 C8 C12 C11 1.8(9) .
C7 C8 C12 C11 -178.3(6) .
C17 C13 C14 C15 -0.2(8) .
C18 C13 C14 C15 179.6(5) .
C16 N3 C15 C14 -0.6(8) .
Cd2 N3 C15 C14 170.2(4) .
C13 C14 C15 N3 0.9(8) .
C15 N3 C16 C17 -0.3(7) .
Cd2 N3 C16 C17 -170.2(4) .
N3 C16 C17 C13 1.0(8) .
C14 C13 C17 C16 -0.7(8) .
C18 C13 C17 C16 179.5(5) .
C17 C13 C18 C19 -167.6(5) .
C14 C13 C18 C19 12.7(9) .
C13 C18 C19 C20 -178.9(5) .
C21 N4 C20 C24 0.6(7) .
Cd1 N4 C20 C24 178.7(4) 4_666
C21 N4 C20 C19 -177.0(4) .
Cd1 N4 C20 C19 1.1(6) 4_666
C18 C19 C20 N4 176.5(5) .
C18 C19 C20 C24 -1.0(9) .
C20 N4 C21 C22 -0.3(8) .
Cd1 N4 C21 C22 -178.6(4) 4_666
N4 C21 C22 C23 -1.1(8) .
C21 C22 C23 C24 2.1(9) .
C22 C23 C24 C20 -1.8(9) .
N4 C20 C24 C23 0.4(8) .
C19 C20 C24 C23 177.8(5) .
Cd2 O2 C25 O1 -1.0(5) .
Cd2 O2 C25 C26 176.8(3) .
Cd2 O1 C25 O2 1.0(4) .
Cd2 O1 C25 C26 -176.8(3) .
O10 Cd2 C25 O2 0.7(3) .
N3 Cd2 C25 O2 103.0(3) .
N1 Cd2 C25 O2 -95.5(3) .
O4 Cd2 C25 O2 -174.1(5) 2_656
O3 Cd2 C25 O2 -174.9(3) 2_656
O1 Cd2 C25 O2 -179.0(4) .
O10 Cd2 C25 O1 179.7(2) .
N3 Cd2 C25 O1 -77.9(3) .
O2 Cd2 C25 O1 179.0(4) .
N1 Cd2 C25 O1 83.5(3) .
O4 Cd2 C25 O1 4.9(8) 2_656
O3 Cd2 C25 O1 4.1(3) 2_656
O2 C25 C26 C27 -175.4(4) .
O1 C25 C26 C27 2.5(6) .
O2 C25 C26 C31 3.1(6) .
O1 C25 C26 C31 -179.0(4) .
C31 C26 C27 C28 -0.8(7) .
C25 C26 C27 C28 177.7(5) .
C26 C27 C28 C29 1.5(8) .
C27 C28 C29 C30 -1.0(8) .
C28 C29 C30 C31 0.1(7) .
C28 C29 C30 C32 -178.2(4) .
C27 C26 C31 C30 -0.2(6) .
C25 C26 C31 C30 -178.8(4) .
C29 C30 C31 C26 0.6(6) .
C32 C30 C31 C26 178.8(4) .
Cd2 O3 C32 O4 2.5(4) 2_646
Cd2 O3 C32 C30 -176.6(3) 2_646
Cd2 O4 C32 O3 -2.5(4) 2_646
Cd2 O4 C32 C30 176.6(3) 2_646
C31 C30 C32 O3 -6.2(6) .
C29 C30 C32 O3 172.0(4) .
C31 C30 C32 O4 174.6(4) .
C29 C30 C32 O4 -7.2(7) .
Cd1 O5 C33 O6 0.2(5) .
Cd1 O5 C33 C34 -177.3(4) .
Cd1 O6 C33 O5 -0.2(5) .
Cd1 O6 C33 C34 177.3(4) .
O8 Cd1 C33 O5 160.7(2) 2
N4 Cd1 C33 O5 -4.6(3) 4_465
O6 Cd1 C33 O5 179.8(5) .
O9 Cd1 C33 O5 76.6(3) .
N2 Cd1 C33 O5 -105.9(3) .
O8 Cd1 C33 O6 -19.1(4) 2
N4 Cd1 C33 O6 175.5(3) 4_465
O9 Cd1 C33 O6 -103.3(3) .
N2 Cd1 C33 O6 74.2(3) .
O5 Cd1 C33 O6 -179.8(5) .
O5 C33 C34 C35 164.1(4) .
O6 C33 C34 C35 -13.4(7) .
O5 C33 C34 C39 -14.1(7) .
O6 C33 C34 C39 168.3(4) .
C39 C34 C35 C36 0.9(7) .
C33 C34 C35 C36 -177.3(4) .
C34 C35 C36 C37 -3.1(7) .
C34 C35 C36 C40 174.5(4) .
C35 C36 C37 C38 1.7(7) .
C40 C36 C37 C38 -175.8(4) .
C36 C37 C38 C39 1.9(8) .
C37 C38 C39 C34 -4.0(8) .
C35 C34 C39 C38 2.6(7) .
C33 C34 C39 C38 -179.1(4) .
Cd1 O8 C40 O7 -3.4(7) 2_545
Cd1 O8 C40 C36 177.5(3) 2_545
C35 C36 C40 O7 5.8(7) .
C37 C36 C40 O7 -176.7(5) .
C35 C36 C40 O8 -175.2(4) .
C37 C36 C40 O8 2.4(7) .
